data_4026034
loop_
_publ_author_name
'Tula B. Bisol'
'Adailton J. Bortoluzzi'
'Marcus M. S\'a'

_publ_contact_author_address
;
    Depto. de Qu\'imica - UFSC
    88040 - 900 Florian\'opolis, SC
    Brazil
;
_publ_contact_author_email msa@qmc.ufsc.br
_publ_contact_author_fax 55(48)37216888
_publ_contact_author_name 'Marcus M. S\'a'
_publ_contact_author_phone 55(48)37216844
_publ_section_title
;
 Nucleophilic Ring-Opening of Epoxide and Aziridine Acetates for the
 Stereodivergent Synthesis of \b-Hydroxy and \b-Amino \g-Lactams
;
_journal_name_full 'Journal of Organic Chemistry'
_journal_page_first 948
_journal_page_last 962
_journal_paper_doi 10.1021/jo102267h
_journal_volume 76
_journal_year 2011
_chemical_formula_sum 'C10 H11 N O2'
_chemical_formula_weight 177.20
_chemical_name_systematic
;
 ?
;
_space_group_IT_number 19
_symmetry_cell_setting orthorhombic
_symmetry_space_group_name_Hall 'P 2ac 2ab'
_symmetry_space_group_name_H-M 'P 21 21 21'
_atom_sites_solution_hydrogens geom
_atom_sites_solution_primary direct
_atom_sites_solution_secondary difmap
_audit_creation_method 'SHELXL97 and manual editing'
_cell_angle_alpha 90.00
_cell_angle_beta 90.00
_cell_angle_gamma 90.00
_cell_formula_units_Z 8
_cell_length_a 9.306(2)
_cell_length_b 13.832(1)
_cell_length_c 14.420(3)
_cell_measurement_reflns_used 25
_cell_measurement_temperature 293(2)
_cell_measurement_theta_max 11.65
_cell_measurement_theta_min 4.99
_cell_volume 1856.2(6)
_computing_structure_refinement 'SHELXL-97 (Sheldrick, 2008)'
_diffrn_ambient_temperature 293(2)
_diffrn_measured_fraction_theta_full 0.998
_diffrn_measured_fraction_theta_max 0.998
_diffrn_measurement_method \w--2\q
_diffrn_radiation_monochromator graphite
_diffrn_radiation_source 'fine-focus sealed tube'
_diffrn_radiation_type MoK\a
_diffrn_radiation_wavelength 0.71069
_diffrn_reflns_av_R_equivalents 0.0000
_diffrn_reflns_av_sigmaI/netI 0.0524
_diffrn_reflns_limit_h_max 0
_diffrn_reflns_limit_h_min -11
_diffrn_reflns_limit_k_max 0
_diffrn_reflns_limit_k_min -17
_diffrn_reflns_limit_l_max 0
_diffrn_reflns_limit_l_min -17
_diffrn_reflns_number 2078
_diffrn_reflns_theta_full 25.96
_diffrn_reflns_theta_max 25.96
_diffrn_reflns_theta_min 2.04
_diffrn_standards_decay_% 1
_diffrn_standards_interval_count 200
_diffrn_standards_number 3
_exptl_absorpt_coefficient_mu 0.089
_exptl_absorpt_correction_type none
_exptl_crystal_colour colorless
_exptl_crystal_density_diffrn 1.268
_exptl_crystal_description prism
_exptl_crystal_F_000 752
_exptl_crystal_size_max 0.40
_exptl_crystal_size_mid 0.33
_exptl_crystal_size_min 0.13
_refine_diff_density_max 0.124
_refine_diff_density_min -0.138
_refine_diff_density_rms 0.031
_refine_ls_abs_structure_details 'Flack H D (1983), Acta Cryst. A39, 876-881'
_refine_ls_abs_structure_Flack 10(10)
_refine_ls_extinction_coef 0.028(2)
_refine_ls_extinction_expression Fc^*^=kFc[1+0.001xFc^2^\l^3^/sin(2\q)]^-1/4^
_refine_ls_extinction_method SHELXL
_refine_ls_goodness_of_fit_ref 1.042
_refine_ls_hydrogen_treatment constr
_refine_ls_matrix_type full
_refine_ls_number_parameters 236
_refine_ls_number_reflns 2078
_refine_ls_number_restraints 0
_refine_ls_restrained_S_all 1.042
_refine_ls_R_factor_all 0.0935
_refine_ls_R_factor_gt 0.0385
_refine_ls_shift/su_max 0.000
_refine_ls_shift/su_mean 0.000
_refine_ls_structure_factor_coef Fsqd
_refine_ls_weighting_details 'calc w=1/[\s^2^(Fo^2^)+(0.0351P)^2^+0.2233P] where P=(Fo^2^+2Fc^2^)/3'
_refine_ls_weighting_scheme calc
_refine_ls_wR_factor_gt 0.0812
_refine_ls_wR_factor_ref 0.0948
_reflns_number_gt 1371
_reflns_number_total 2078
_reflns_threshold_expression >2\s(I)
_cod_data_source_file jo102267h_si_002.cif
_cod_data_source_block 10a_anti
_cod_database_code 4026034

loop_
_symmetry_equiv_pos_as_xyz
'x, y, z'
'-x+1/2, -y, z+1/2'
'x+1/2, -y+1/2, -z'
'-x, y+1/2, -z+1/2'

loop_
_atom_site_label
_atom_site_type_symbol
_atom_site_fract_x
_atom_site_fract_y
_atom_site_fract_z
_atom_site_U_iso_or_equiv
_atom_site_adp_type
_atom_site_occupancy
_atom_site_symmetry_multiplicity
_atom_site_calc_flag
_atom_site_refinement_flags
N1 N 0.6045(3) 0.52926(17) 0.43764(16) 0.0495(7) Uani 1 1 d .
H1 H 0.6839 0.5493 0.4052 0.059 Uiso 1 1 d R
C1 C 0.4949(4) 0.4867(2) 0.3954(2) 0.0485(8) Uani 1 1 d .
O1 O 0.4868(3) 0.47259(17) 0.31082(13) 0.0659(7) Uani 1 1 d .
C2 C 0.3860(4) 0.4583(2) 0.4676(2) 0.0526(8) Uani 1 1 d .
H2A H 0.3910 0.3897 0.4808 0.063 Uiso 1 1 calc R
H2B H 0.2893 0.4743 0.4475 0.063 Uiso 1 1 calc R
C3 C 0.4289(3) 0.5177(2) 0.5518(2) 0.0456(8) Uani 1 1 d .
H3 H 0.3784 0.5798 0.5505 0.055 Uiso 1 1 calc R
O3 O 0.3989(2) 0.46993(14) 0.63664(13) 0.0549(6) Uani 1 1 d .
H3O H 0.3590 0.5115 0.6713 0.066 Uiso 1 1 d R
C4 C 0.5908(4) 0.5350(2) 0.53863(19) 0.0457(7) Uani 1 1 d .
H4 H 0.6437 0.4810 0.5665 0.055 Uiso 1 1 calc R
C5 C 0.6479(3) 0.6280(2) 0.5775(2) 0.0490(8) Uani 1 1 d .
C6 C 0.5984(4) 0.7166(2) 0.5462(2) 0.0615(9) Uani 1 1 d .
H6 H 0.5295 0.7188 0.4995 0.074 Uiso 1 1 calc R
C7 C 0.6502(5) 0.8021(3) 0.5837(3) 0.0805(13) Uani 1 1 d .
H7 H 0.6156 0.8613 0.5629 0.097 Uiso 1 1 calc R
C8 C 0.7530(6) 0.7984(3) 0.6520(3) 0.0888(14) Uani 1 1 d .
H8 H 0.7882 0.8556 0.6772 0.107 Uiso 1 1 calc R
C9 C 0.8041(5) 0.7120(4) 0.6830(3) 0.0853(14) Uani 1 1 d .
H9 H 0.8745 0.7107 0.7288 0.102 Uiso 1 1 calc R
C10 C 0.7523(4) 0.6261(3) 0.6471(2) 0.0622(9) Uani 1 1 d .
H10 H 0.7868 0.5674 0.6692 0.075 Uiso 1 1 calc R
N11 N 0.9226(3) 0.68015(17) 0.21421(16) 0.0484(7) Uani 1 1 d .
H11 H 0.9921 0.6395 0.1824 0.058 Uiso 1 1 d R
C11 C 0.8369(3) 0.6527(2) 0.2839(2) 0.0501(8) Uani 1 1 d .
O11 O 0.8368(3) 0.57224(16) 0.31990(17) 0.0678(7) Uani 1 1 d .
C12 C 0.7440(4) 0.7367(2) 0.3109(2) 0.0605(9) Uani 1 1 d .
H12A H 0.7754 0.7646 0.3692 0.073 Uiso 1 1 calc R
H12B H 0.6443 0.7172 0.3166 0.073 Uiso 1 1 calc R
C13 C 0.7634(4) 0.8078(2) 0.2317(2) 0.0487(8) Uani 1 1 d .
H13 H 0.6917 0.7940 0.1838 0.058 Uiso 1 1 calc R
O13 O 0.7525(3) 0.90586(14) 0.25708(15) 0.0634(7) Uani 1 1 d .
H13O H 0.6697 0.9341 0.2346 0.076 Uiso 1 1 d R
C14 C 0.9129(4) 0.7836(2) 0.1936(2) 0.0465(8) Uani 1 1 d .
H14 H 0.9852 0.8181 0.2303 0.056 Uiso 1 1 calc R
C15 C 0.9334(3) 0.8086(2) 0.0930(2) 0.0479(8) Uani 1 1 d .
C16 C 0.8670(4) 0.7551(2) 0.0236(2) 0.0628(10) Uani 1 1 d .
H16 H 0.8152 0.6998 0.0390 0.075 Uiso 1 1 calc R
C17 C 0.8774(5) 0.7833(3) -0.0678(2) 0.0839(13) Uani 1 1 d .
H17 H 0.8319 0.7474 -0.1137 0.101 Uiso 1 1 calc R
C18 C 0.9547(5) 0.8644(4) -0.0914(3) 0.0913(15) Uani 1 1 d .
H18 H 0.9634 0.8824 -0.1532 0.110 Uiso 1 1 calc R
C19 C 1.0192(5) 0.9186(3) -0.0232(3) 0.0848(13) Uani 1 1 d .
H19 H 1.0691 0.9746 -0.0387 0.102 Uiso 1 1 calc R
C20 C 1.0099(4) 0.8899(2) 0.0687(2) 0.0643(9) Uani 1 1 d .
H20 H 1.0558 0.9260 0.1144 0.077 Uiso 1 1 calc R

loop_
_atom_site_aniso_label
_atom_site_aniso_U_11
_atom_site_aniso_U_22
_atom_site_aniso_U_33
_atom_site_aniso_U_23
_atom_site_aniso_U_13
_atom_site_aniso_U_12
N1 0.0458(15) 0.0594(16) 0.0432(14) -0.0095(13) 0.0034(13) -0.0098(14)
C1 0.0485(18) 0.0481(19) 0.0491(18) -0.0043(16) -0.0024(17) -0.0022(17)
O1 0.0719(16) 0.0823(17) 0.0436(13) -0.0097(13) -0.0041(13) -0.0189(15)
C2 0.0492(19) 0.0546(18) 0.0541(19) -0.0016(16) -0.0004(16) -0.0061(17)
C3 0.0450(18) 0.0432(18) 0.0487(18) 0.0023(16) 0.0044(15) 0.0020(15)
O3 0.0638(14) 0.0507(13) 0.0502(12) 0.0044(11) 0.0115(12) 0.0064(13)
C4 0.0473(18) 0.0478(17) 0.0420(17) -0.0017(15) 0.0008(15) 0.0004(17)
C5 0.0479(18) 0.058(2) 0.0411(17) -0.0060(15) 0.0093(16) -0.0077(17)
C6 0.068(2) 0.060(2) 0.057(2) -0.0022(18) 0.0071(19) -0.013(2)
C7 0.100(3) 0.059(2) 0.083(3) -0.012(2) 0.029(3) -0.021(2)
C8 0.103(4) 0.087(3) 0.077(3) -0.036(3) 0.026(3) -0.045(3)
C9 0.084(3) 0.117(4) 0.055(2) -0.028(3) 0.005(2) -0.032(3)
C10 0.055(2) 0.085(2) 0.0467(18) -0.0141(19) 0.001(2) -0.009(2)
N11 0.0507(15) 0.0490(14) 0.0455(14) 0.0061(13) 0.0077(13) 0.0075(13)
C11 0.0482(19) 0.054(2) 0.0481(18) 0.0024(17) -0.0014(17) 0.0017(17)
O11 0.0720(16) 0.0576(14) 0.0739(16) 0.0197(13) 0.0170(14) 0.0068(13)
C12 0.059(2) 0.071(2) 0.052(2) 0.0030(18) 0.0050(19) 0.011(2)
C13 0.0543(19) 0.0469(18) 0.0448(18) -0.0058(15) -0.0069(17) 0.0044(17)
O13 0.0748(16) 0.0519(12) 0.0634(14) -0.0141(11) -0.0237(14) 0.0148(13)
C14 0.0513(19) 0.0423(17) 0.0458(17) -0.0024(14) -0.0082(16) -0.0046(16)
C15 0.0497(19) 0.0434(18) 0.0507(18) 0.0032(15) -0.0016(16) 0.0024(16)
C16 0.087(3) 0.0524(19) 0.049(2) 0.0000(18) -0.007(2) 0.001(2)
C17 0.112(4) 0.095(3) 0.045(2) -0.004(2) -0.001(2) 0.022(3)
C18 0.094(3) 0.123(4) 0.057(2) 0.031(3) 0.020(3) 0.028(3)
C19 0.070(3) 0.087(3) 0.097(3) 0.039(3) 0.019(3) 0.001(3)
C20 0.058(2) 0.065(2) 0.070(2) 0.007(2) 0.002(2) -0.005(2)

loop_
_atom_type_symbol
_atom_type_description
_atom_type_scat_dispersion_real
_atom_type_scat_dispersion_imag
_atom_type_scat_source
C C 0.0033 0.0000 'International Tables Vol C Tables 4.2.6.8 and 6.1.1.4'
H H 0.0000 0.0000 'International Tables Vol C Tables 4.2.6.8 and 6.1.1.4'
N N 0.0061 0.0000 'International Tables Vol C Tables 4.2.6.8 and 6.1.1.4'
O O 0.0106 0.0000 'International Tables Vol C Tables 4.2.6.8 and 6.1.1.4'

loop_
_geom_angle_atom_site_label_1
_geom_angle_atom_site_label_2
_geom_angle_atom_site_label_3
_geom_angle
C1 N1 C4 114.4(3)
O1 C1 N1 124.7(3)
O1 C1 C2 126.8(3)
N1 C1 C2 108.5(2)
C1 C2 C3 103.6(2)
O3 C3 C2 112.7(2)
O3 C3 C4 111.9(3)
C2 C3 C4 104.0(3)
N1 C4 C5 112.7(3)
N1 C4 C3 101.5(3)
C5 C4 C3 115.7(3)
C6 C5 C10 118.8(3)
C6 C5 C4 121.3(3)
C10 C5 C4 119.9(3)
C5 C6 C7 120.8(4)
C8 C7 C6 119.4(4)
C9 C8 C7 120.7(4)
C8 C9 C10 120.6(4)
C9 C10 C5 119.7(4)
C11 N11 C14 113.2(3)
O11 C11 N11 125.1(3)
O11 C11 C12 126.3(3)
N11 C11 C12 108.5(3)
C11 C12 C13 103.8(3)
O13 C13 C12 114.9(2)
O13 C13 C14 111.7(3)
C12 C13 C14 103.7(3)
N11 C14 C15 114.3(3)
N11 C14 C13 101.3(2)
C15 C14 C13 114.3(3)
C20 C15 C16 118.8(3)
C20 C15 C14 119.9(3)
C16 C15 C14 121.0(3)
C17 C16 C15 120.4(4)
C18 C17 C16 120.3(4)
C17 C18 C19 119.8(4)
C18 C19 C20 120.0(4)
C15 C20 C19 120.6(4)

loop_
_geom_bond_atom_site_label_1
_geom_bond_atom_site_label_2
_geom_bond_distance
N1 C1 1.326(4)
N1 C4 1.464(4)
C1 O1 1.238(3)
C1 C2 1.505(4)
C2 C3 1.520(4)
C3 O3 1.418(3)
C3 C4 1.538(4)
C4 C5 1.501(4)
C5 C6 1.385(4)
C5 C10 1.398(4)
C6 C7 1.387(5)
C7 C8 1.374(6)
C8 C9 1.362(6)
C9 C10 1.382(5)
N11 C11 1.338(4)
N11 C14 1.465(4)
C11 O11 1.228(4)
C11 C12 1.500(4)
C12 C13 1.517(4)
C13 O13 1.408(3)
C13 C14 1.533(5)
C14 C15 1.504(4)
C15 C20 1.377(4)
C15 C16 1.389(4)
C16 C17 1.378(5)
C17 C18 1.375(6)
C18 C19 1.375(6)
C19 C20 1.385(5)

loop_
_geom_hbond_atom_site_label_D
_geom_hbond_atom_site_label_H
_geom_hbond_atom_site_label_A
_geom_hbond_distance_DH
_geom_hbond_distance_HA
_geom_hbond_distance_DA
_geom_hbond_angle_DHA
_geom_hbond_site_symmetry_A
_geom_hbond_publ_flag
N1 H1 O11 0.92 1.91 2.812(3) 168 . y
O3 H3O O13 0.85 1.83 2.675(3) 173 3_466 y
N11 H11 O3 0.97 1.94 2.885(3) 164 2_664 y
O13 H13O O1 0.92 1.68 2.602(3) 173 4_655 y
